data_4024592
loop_
_publ_author_name
'Sadagopan Raghavan'
'Shaik Mustafa'
'B. Sridhar'

_publ_section_title
;
A Versatile Route to (E)- and (Z)-2-Hydroxy-3,4-unsaturated Disubstituted
Sulfilimines and Their Haloamidation Reaction
;
_journal_name_full 'Journal of Organic Chemistry'
_journal_page_first 4499
_journal_page_last 4507
_journal_paper_doi 10.1021/jo900569z
_journal_volume 74
_journal_year 2009
_chemical_absolute_configuration ad
_chemical_formula_moiety 'C25 H26 Br N O4 S'
_chemical_formula_sum 'C25 H26 Br N O4 S'
_chemical_formula_weight 516.44
_chemical_name_systematic
; 
 ? 
;
_space_group_IT_number 4
_symmetry_cell_setting monoclinic
_symmetry_space_group_name_Hall 'P 2yb'
_symmetry_space_group_name_H-M 'P 1 21 1'
_atom_sites_solution_hydrogens geom
_atom_sites_solution_primary direct
_atom_sites_solution_secondary difmap
_audit_creation_method SHELXL-97
_cell_angle_alpha 90.00
_cell_angle_beta 93.664(2)
_cell_angle_gamma 90.00
_cell_formula_units_Z 2
_cell_length_a 5.7253(9)
_cell_length_b 24.706(4)
_cell_length_c 8.5593(14)
_cell_measurement_reflns_used 5447
_cell_measurement_temperature 294(2)
_cell_measurement_theta_max 24.01
_cell_measurement_theta_min 2.38
_cell_volume 1208.3(3)
_computing_cell_refinement 'SAINT (Bruker, 2001)'
_computing_data_collection 'SMART (Bruker, 2001)'
_computing_data_reduction SAINT
_computing_molecular_graphics 'SHELXTL/PC (Sheldrick, 1990)'
_computing_publication_material SHELXL97
_computing_structure_refinement 'SHELXL-97 (Sheldrick, 1997)'
_computing_structure_solution 'SHELXS-97 (Sheldrick, 1997)'
_diffrn_ambient_temperature 294(2)
_diffrn_measured_fraction_theta_full 0.996
_diffrn_measured_fraction_theta_max 0.996
_diffrn_measurement_device 'Bruker SMART APEX CCD area-detector'
_diffrn_measurement_device_type 'Bruker SMART APEX CCD area-detector'
_diffrn_measurement_method '\w scan'
_diffrn_radiation_monochromator graphite
_diffrn_radiation_source 'fine-focus sealed tube'
_diffrn_radiation_type MoK\a
_diffrn_radiation_wavelength 0.71073
_diffrn_reflns_av_R_equivalents 0.0347
_diffrn_reflns_av_sigmaI/netI 0.0442
_diffrn_reflns_limit_h_max 6
_diffrn_reflns_limit_h_min -6
_diffrn_reflns_limit_k_max 29
_diffrn_reflns_limit_k_min -29
_diffrn_reflns_limit_l_max 10
_diffrn_reflns_limit_l_min -10
_diffrn_reflns_number 10989
_diffrn_reflns_theta_full 25.00
_diffrn_reflns_theta_max 25.00
_diffrn_reflns_theta_min 1.65
_diffrn_standards_number 0
_exptl_absorpt_coefficient_mu 1.818
_exptl_absorpt_correction_type none
_exptl_crystal_colour colorless
_exptl_crystal_density_diffrn 1.420
_exptl_crystal_density_method 'not measured'
_exptl_crystal_description block
_exptl_crystal_F_000 532
_exptl_crystal_size_max 0.21
_exptl_crystal_size_mid 0.16
_exptl_crystal_size_min 0.10
_refine_diff_density_max 0.661
_refine_diff_density_min -0.198
_refine_diff_density_rms 0.058
_refine_ls_abs_structure_details 'Flack H D (1983), Acta Cryst. A39, 876-881'
_refine_ls_abs_structure_Flack 0.032(8)
_refine_ls_extinction_method none
_refine_ls_goodness_of_fit_ref 0.971
_refine_ls_hydrogen_treatment mixed
_refine_ls_matrix_type full
_refine_ls_number_parameters 295
_refine_ls_number_reflns 4187
_refine_ls_number_restraints 1
_refine_ls_restrained_S_all 0.970
_refine_ls_R_factor_all 0.0415
_refine_ls_R_factor_gt 0.0360
_refine_ls_shift/su_max 0.001
_refine_ls_shift/su_mean 0.000
_refine_ls_structure_factor_coef Fsqd
_refine_ls_weighting_details 'calc w=1/[\s^2^(Fo^2^)+(0.0488P)^2^+0.0000P] where P=(Fo^2^+2Fc^2^)/3'
_refine_ls_weighting_scheme calc
_refine_ls_wR_factor_gt 0.0829
_refine_ls_wR_factor_ref 0.0848
_reflns_number_gt 3616
_reflns_number_total 4187
_reflns_threshold_expression I>2\s(I)
_cod_data_source_file jo900569z_si_001.cif
_cod_data_source_block ad97m
_cod_depositor_comments
;
The following automatic conversions were performed:
'_symmetry_cell_setting' value 'Monoclinic' changed to 'monoclinic'
according to '/home/saulius/struct/CIF-dictionaries/cif_core.dic'
dictionary named 'cif_core.dic' version 2.4.1 from 2010-06-29.

Automatic conversion script
Id: cif_fix_enum 1527 2010-12-29 10:47:43Z saulius 
;
_cod_original_sg_symbol_H-M 'P 21'
_cod_database_code 4024592

loop_
_symmetry_equiv_pos_as_xyz
'x, y, z'
'-x, y+1/2, -z'

loop_
_atom_site_label
_atom_site_type_symbol
_atom_site_fract_x
_atom_site_fract_y
_atom_site_fract_z
_atom_site_U_iso_or_equiv
_atom_site_adp_type
_atom_site_occupancy
_atom_site_symmetry_multiplicity
_atom_site_calc_flag
_atom_site_refinement_flags
_atom_site_disorder_assembly
_atom_site_disorder_group
Br1 Br 0.60728(7) 0.830483(17) 0.17583(4) 0.07007(14) Uani 1 1 d . . .
C1 C 0.2958(7) 0.51718(16) 0.2020(5) 0.0672(10) Uani 1 1 d . . .
C2 C 0.1123(7) 0.5536(2) 0.1894(5) 0.0729(13) Uani 1 1 d . . .
H2 H -0.0188 0.5450 0.1243 0.087 Uiso 1 1 calc R . .
C3 C 0.1147(7) 0.60169(18) 0.2682(5) 0.0662(10) Uani 1 1 d . . .
H3 H -0.0120 0.6252 0.2571 0.079 Uiso 1 1 calc R . .
C4 C 0.3094(6) 0.61465(14) 0.3651(4) 0.0528(8) Uani 1 1 d . . .
C5 C 0.4955(7) 0.57935(15) 0.3808(5) 0.0644(10) Uani 1 1 d . . .
H5 H 0.6265 0.5881 0.4458 0.077 Uiso 1 1 calc R . .
C6 C 0.4876(7) 0.53138(16) 0.3007(5) 0.0716(11) Uani 1 1 d . . .
H6 H 0.6139 0.5077 0.3127 0.086 Uiso 1 1 calc R . .
C7 C 0.3418(5) 0.72500(14) 0.3239(4) 0.0486(8) Uani 1 1 d . . .
H7A H 0.2037 0.7238 0.2523 0.058 Uiso 1 1 calc R . .
H7B H 0.3498 0.7608 0.3704 0.058 Uiso 1 1 calc R . .
C8 C 0.5551(5) 0.71658(13) 0.2322(4) 0.0466(7) Uani 1 1 d . . .
H8 H 0.5465 0.6800 0.1882 0.056 Uiso 1 1 calc R . .
C9 C 0.5744(5) 0.75614(12) 0.0973(4) 0.0443(7) Uani 1 1 d . . .
H9 H 0.7176 0.7472 0.0458 0.053 Uiso 1 1 calc R . .
C10 C 0.3711(5) 0.75453(12) -0.0280(4) 0.0430(7) Uani 1 1 d . . .
H10 H 0.2278 0.7636 0.0232 0.052 Uiso 1 1 calc R . .
C11 C 0.3951(5) 0.79465(14) -0.1590(4) 0.0471(7) Uani 1 1 d . . .
C12 C 0.5842(7) 0.79320(15) -0.2517(4) 0.0560(8) Uani 1 1 d . . .
H12 H 0.7020 0.7678 -0.2305 0.067 Uiso 1 1 calc R . .
C13 C 0.6014(6) 0.8284(3) -0.3737(4) 0.0684(9) Uani 1 1 d . . .
H13 H 0.7297 0.8266 -0.4350 0.082 Uiso 1 1 calc R . .
C14 C 0.4296(8) 0.86641(17) -0.4063(5) 0.0739(11) Uani 1 1 d . . .
H14 H 0.4407 0.8903 -0.4896 0.089 Uiso 1 1 calc R . .
C15 C 0.2418(8) 0.86883(18) -0.3148(5) 0.0798(12) Uani 1 1 d . . .
H15 H 0.1254 0.8945 -0.3363 0.096 Uiso 1 1 calc R . .
C16 C 0.2242(6) 0.8337(2) -0.1919(4) 0.0646(8) Uani 1 1 d . . .
H16 H 0.0968 0.8360 -0.1301 0.077 Uiso 1 1 calc R . .
C17 C 0.1381(6) 0.67558(13) -0.1023(4) 0.0464(7) Uani 1 1 d . . .
C18 C -0.0864(7) 0.6037(2) -0.2065(7) 0.0791(14) Uani 1 1 d . . .
H18A H -0.1691 0.6217 -0.2944 0.095 Uiso 1 1 calc R . .
H18B H -0.1775 0.6079 -0.1156 0.095 Uiso 1 1 calc R . .
C19 C -0.0590(7) 0.54481(14) -0.2423(5) 0.0567(9) Uani 1 1 d . . .
C20 C 0.1180(8) 0.5246(2) -0.3241(5) 0.0780(12) Uani 1 1 d . . .
H20 H 0.2328 0.5475 -0.3589 0.094 Uiso 1 1 calc R . .
C21 C 0.1246(11) 0.4694(3) -0.3548(6) 0.1018(18) Uani 1 1 d . . .
H21 H 0.2456 0.4553 -0.4099 0.122 Uiso 1 1 calc R . .
C22 C -0.0435(13) 0.43579(19) -0.3054(8) 0.104(2) Uani 1 1 d . . .
H22 H -0.0398 0.3990 -0.3282 0.125 Uiso 1 1 calc R . .
C23 C -0.2136(12) 0.4562(2) -0.2240(8) 0.1079(19) Uani 1 1 d . . .
H23 H -0.3256 0.4330 -0.1871 0.129 Uiso 1 1 calc R . .
C24 C -0.2276(8) 0.51010(19) -0.1934(6) 0.0844(13) Uani 1 1 d . . .
H24 H -0.3512 0.5235 -0.1394 0.101 Uiso 1 1 calc R . .
C25 C 0.2879(11) 0.46471(19) 0.1129(6) 0.0978(15) Uani 1 1 d . . .
H25A H 0.1420 0.4468 0.1268 0.147 Uiso 1 1 calc R . .
H25B H 0.4149 0.4420 0.1513 0.147 Uiso 1 1 calc R . .
H25C H 0.3018 0.4719 0.0036 0.147 Uiso 1 1 calc R . .
N1 N 0.3449(5) 0.69955(11) -0.0887(4) 0.0509(7) Uani 1 1 d . . .
O1 O 0.5383(4) 0.67576(10) 0.5753(3) 0.0655(6) Uani 1 1 d . . .
O2 O 0.7642(4) 0.72026(13) 0.3297(3) 0.0699(8) Uani 1 1 d . . .
H2A H 0.7406 0.7089 0.4173 0.105 Uiso 1 1 calc R . .
O3 O -0.0336(5) 0.69259(12) -0.0458(5) 0.0922(10) Uani 1 1 d . . .
O4 O 0.1410(4) 0.62819(9) -0.1765(3) 0.0540(5) Uani 1 1 d . . .
S1 S 0.30963(16) 0.67539(4) 0.47811(10) 0.0552(2) Uani 1 1 d . . .
H1N H 0.434(6) 0.6912(14) -0.151(4) 0.042(9) Uiso 1 1 d . . .

loop_
_atom_site_aniso_label
_atom_site_aniso_U_11
_atom_site_aniso_U_22
_atom_site_aniso_U_33
_atom_site_aniso_U_23
_atom_site_aniso_U_13
_atom_site_aniso_U_12
Br1 0.0980(3) 0.05300(19) 0.0574(2) -0.0052(2) -0.00908(17) -0.0123(2)
C1 0.079(3) 0.065(2) 0.058(2) 0.0111(17) 0.004(2) -0.005(2)
C2 0.076(3) 0.075(3) 0.065(3) 0.002(2) -0.016(2) -0.007(2)
C3 0.059(2) 0.074(3) 0.063(2) 0.007(2) -0.0092(18) 0.0057(19)
C4 0.0523(19) 0.0573(19) 0.0486(18) 0.0125(15) 0.0027(15) 0.0009(16)
C5 0.057(2) 0.062(2) 0.073(2) 0.0083(19) -0.0054(19) 0.0047(18)
C6 0.068(2) 0.064(2) 0.081(3) 0.009(2) -0.002(2) 0.012(2)
C7 0.0441(17) 0.0547(19) 0.0472(18) 0.0057(14) 0.0035(14) 0.0101(14)
C8 0.0421(16) 0.0493(18) 0.0480(16) 0.0013(14) -0.0003(13) 0.0071(13)
C9 0.0414(16) 0.0438(17) 0.0478(18) -0.0053(13) 0.0029(13) 0.0058(13)
C10 0.0436(17) 0.0443(16) 0.0416(16) -0.0061(13) 0.0066(13) 0.0059(14)
C11 0.0521(19) 0.0475(18) 0.0409(17) -0.0040(13) -0.0042(15) -0.0037(14)
C12 0.064(2) 0.059(2) 0.0448(19) -0.0002(15) 0.0030(17) 0.0032(17)
C13 0.074(2) 0.084(2) 0.0471(16) 0.000(3) 0.0033(16) -0.012(3)
C14 0.092(3) 0.068(3) 0.059(2) 0.0173(19) -0.014(2) -0.015(2)
C15 0.079(3) 0.075(3) 0.082(3) 0.026(2) -0.012(2) 0.009(2)
C16 0.0572(19) 0.065(2) 0.071(2) 0.007(3) 0.0009(16) 0.007(2)
C17 0.0465(19) 0.0447(17) 0.0472(16) -0.0026(14) -0.0027(14) 0.0054(15)
C18 0.062(3) 0.065(3) 0.106(4) -0.006(3) -0.031(2) 0.0017(19)
C19 0.055(2) 0.052(2) 0.060(2) -0.0028(17) -0.0187(17) -0.0040(17)
C20 0.082(3) 0.071(3) 0.081(3) 0.003(2) 0.014(2) 0.008(2)
C21 0.105(4) 0.105(4) 0.093(4) -0.023(3) -0.014(3) 0.035(4)
C22 0.112(4) 0.050(3) 0.142(5) -0.022(3) -0.061(4) 0.007(3)
C23 0.100(4) 0.065(3) 0.154(5) -0.003(3) -0.026(4) -0.033(3)
C24 0.058(2) 0.082(3) 0.112(4) -0.013(3) 0.001(2) -0.018(2)
C25 0.135(4) 0.075(3) 0.081(3) -0.007(2) -0.005(3) -0.010(3)
N1 0.0497(17) 0.0466(15) 0.0578(17) -0.0106(12) 0.0150(14) 0.0034(13)
O1 0.0680(15) 0.0717(15) 0.0547(13) 0.0013(12) -0.0137(11) 0.0083(13)
O2 0.0364(12) 0.111(2) 0.0611(16) 0.0205(15) -0.0046(11) 0.0125(13)
O3 0.0498(15) 0.0756(19) 0.152(3) -0.0437(19) 0.0158(17) 0.0001(13)
O4 0.0523(13) 0.0458(12) 0.0636(14) -0.0074(10) 0.0011(11) -0.0024(10)
S1 0.0561(5) 0.0666(5) 0.0432(4) 0.0074(4) 0.0042(3) 0.0059(4)

loop_
_atom_type_symbol
_atom_type_description
_atom_type_scat_dispersion_real
_atom_type_scat_dispersion_imag
_atom_type_scat_source
C C 0.0033 0.0016 'International Tables Vol C Tables 4.2.6.8 and 6.1.1.4'
H H 0.0000 0.0000 'International Tables Vol C Tables 4.2.6.8 and 6.1.1.4'
N N 0.0061 0.0033 'International Tables Vol C Tables 4.2.6.8 and 6.1.1.4'
O O 0.0106 0.0060 'International Tables Vol C Tables 4.2.6.8 and 6.1.1.4'
S S 0.1246 0.1234 'International Tables Vol C Tables 4.2.6.8 and 6.1.1.4'
Br Br -0.2901 2.4595 'International Tables Vol C Tables 4.2.6.8 and 6.1.1.4'

loop_
_geom_angle_atom_site_label_1
_geom_angle_atom_site_label_2
_geom_angle_atom_site_label_3
_geom_angle
_geom_angle_site_symmetry_1
_geom_angle_site_symmetry_3
_geom_angle_publ_flag
C2 C1 C6 116.8(4) . . ?
C2 C1 C25 121.6(4) . . ?
C6 C1 C25 121.6(4) . . ?
C3 C2 C1 123.0(4) . . ?
C3 C2 H2 118.5 . . ?
C1 C2 H2 118.5 . . ?
C2 C3 C4 118.7(4) . . ?
C2 C3 H3 120.7 . . ?
C4 C3 H3 120.7 . . ?
C5 C4 C3 120.0(4) . . ?
C5 C4 S1 120.4(3) . . ?
C3 C4 S1 119.5(3) . . ?
C6 C5 C4 119.9(4) . . ?
C6 C5 H5 120.0 . . ?
C4 C5 H5 120.0 . . ?
C5 C6 C1 121.6(4) . . ?
C5 C6 H6 119.2 . . ?
C1 C6 H6 119.2 . . ?
C8 C7 S1 114.1(2) . . ?
C8 C7 H7A 108.7 . . ?
S1 C7 H7A 108.7 . . ?
C8 C7 H7B 108.7 . . ?
S1 C7 H7B 108.7 . . ?
H7A C7 H7B 107.6 . . ?
O2 C8 C7 111.5(3) . . ?
O2 C8 C9 107.8(3) . . ?
C7 C8 C9 114.0(3) . . ?
O2 C8 H8 107.8 . . ?
C7 C8 H8 107.8 . . ?
C9 C8 H8 107.8 . . ?
C8 C9 C10 115.2(3) . . ?
C8 C9 Br1 110.6(2) . . ?
C10 C9 Br1 108.4(2) . . ?
C8 C9 H9 107.4 . . ?
C10 C9 H9 107.4 . . ?
Br1 C9 H9 107.4 . . ?
N1 C10 C11 111.0(3) . . ?
N1 C10 C9 109.3(2) . . ?
C11 C10 C9 113.7(2) . . ?
N1 C10 H10 107.5 . . ?
C11 C10 H10 107.5 . . ?
C9 C10 H10 107.5 . . ?
C12 C11 C16 118.0(3) . . ?
C12 C11 C10 121.4(3) . . ?
C16 C11 C10 120.6(3) . . ?
C13 C12 C11 121.3(4) . . ?
C13 C12 H12 119.4 . . ?
C11 C12 H12 119.4 . . ?
C12 C13 C14 120.2(4) . . ?
C12 C13 H13 119.9 . . ?
C14 C13 H13 119.9 . . ?
C15 C14 C13 119.4(4) . . ?
C15 C14 H14 120.3 . . ?
C13 C14 H14 120.3 . . ?
C14 C15 C16 120.6(4) . . ?
C14 C15 H15 119.7 . . ?
C16 C15 H15 119.7 . . ?
C15 C16 C11 120.6(3) . . ?
C15 C16 H16 119.7 . . ?
C11 C16 H16 119.7 . . ?
O3 C17 N1 124.1(3) . . ?
O3 C17 O4 122.4(3) . . ?
N1 C17 O4 113.4(3) . . ?
O4 C18 C19 109.8(3) . . ?
O4 C18 H18A 109.7 . . ?
C19 C18 H18A 109.7 . . ?
O4 C18 H18B 109.7 . . ?
C19 C18 H18B 109.7 . . ?
H18A C18 H18B 108.2 . . ?
C20 C19 C24 119.2(4) . . ?
C20 C19 C18 123.5(4) . . ?
C24 C19 C18 117.3(4) . . ?
C19 C20 C21 119.2(5) . . ?
C19 C20 H20 120.4 . . ?
C21 C20 H20 120.4 . . ?
C22 C21 C20 120.8(5) . . ?
C22 C21 H21 119.6 . . ?
C20 C21 H21 119.6 . . ?
C23 C22 C21 119.2(5) . . ?
C23 C22 H22 120.4 . . ?
C21 C22 H22 120.4 . . ?
C22 C23 C24 121.7(5) . . ?
C22 C23 H23 119.2 . . ?
C24 C23 H23 119.2 . . ?
C23 C24 C19 120.0(5) . . ?
C23 C24 H24 120.0 . . ?
C19 C24 H24 120.0 . . ?
C1 C25 H25A 109.5 . . ?
C1 C25 H25B 109.5 . . ?
H25A C25 H25B 109.5 . . ?
C1 C25 H25C 109.5 . . ?
H25A C25 H25C 109.5 . . ?
H25B C25 H25C 109.5 . . ?
C17 N1 C10 121.3(3) . . ?
C17 N1 H1N 116(2) . . ?
C10 N1 H1N 115(3) . . ?
C8 O2 H2A 109.5 . . ?
C17 O4 C18 114.5(3) . . ?
O1 S1 C4 105.95(16) . . ?
O1 S1 C7 105.78(15) . . ?
C4 S1 C7 99.79(16) . . ?

loop_
_geom_bond_atom_site_label_1
_geom_bond_atom_site_label_2
_geom_bond_distance
_geom_bond_site_symmetry_2
_geom_bond_publ_flag
Br1 C9 1.961(3) . ?
C1 C2 1.382(6) . ?
C1 C6 1.387(6) . ?
C1 C25 1.503(6) . ?
C2 C3 1.366(7) . ?
C2 H2 0.9300 . ?
C3 C4 1.384(5) . ?
C3 H3 0.9300 . ?
C4 C5 1.377(5) . ?
C4 S1 1.785(4) . ?
C5 C6 1.369(6) . ?
C5 H5 0.9300 . ?
C6 H6 0.9300 . ?
C7 C8 1.508(4) . ?
C7 S1 1.819(3) . ?
C7 H7A 0.9700 . ?
C7 H7B 0.9700 . ?
C8 O2 1.418(4) . ?
C8 C9 1.523(5) . ?
C8 H8 0.9800 . ?
C9 C10 1.532(4) . ?
C9 H9 0.9800 . ?
C10 N1 1.459(4) . ?
C10 C11 1.510(4) . ?
C10 H10 0.9800 . ?
C11 C12 1.382(5) . ?
C11 C16 1.390(5) . ?
C12 C13 1.368(6) . ?
C12 H12 0.9300 . ?
C13 C14 1.376(6) . ?
C13 H13 0.9300 . ?
C14 C15 1.371(6) . ?
C14 H14 0.9300 . ?
C15 C16 1.373(6) . ?
C15 H15 0.9300 . ?
C16 H16 0.9300 . ?
C17 O3 1.199(4) . ?
C17 N1 1.322(4) . ?
C17 O4 1.333(4) . ?
C18 O4 1.443(5) . ?
C18 C19 1.498(6) . ?
C18 H18A 0.9700 . ?
C18 H18B 0.9700 . ?
C19 C20 1.362(6) . ?
C19 C24 1.377(6) . ?
C20 C21 1.390(8) . ?
C20 H20 0.9300 . ?
C21 C22 1.359(9) . ?
C21 H21 0.9300 . ?
C22 C23 1.332(9) . ?
C22 H22 0.9300 . ?
C23 C24 1.361(7) . ?
C23 H23 0.9300 . ?
C24 H24 0.9300 . ?
C25 H25A 0.9600 . ?
C25 H25B 0.9600 . ?
C25 H25C 0.9600 . ?
N1 H1N 0.79(3) . ?
O1 S1 1.506(3) . ?
O2 H2A 0.8200 . ?

loop_
_geom_torsion_atom_site_label_1
_geom_torsion_atom_site_label_2
_geom_torsion_atom_site_label_3
_geom_torsion_atom_site_label_4
_geom_torsion
_geom_torsion_site_symmetry_1
_geom_torsion_site_symmetry_2
_geom_torsion_site_symmetry_3
_geom_torsion_site_symmetry_4
_geom_torsion_publ_flag
C6 C1 C2 C3 0.3(6) . . . . ?
C25 C1 C2 C3 -179.7(4) . . . . ?
C1 C2 C3 C4 0.0(6) . . . . ?
C2 C3 C4 C5 -0.1(6) . . . . ?
C2 C3 C4 S1 -176.4(3) . . . . ?
C3 C4 C5 C6 -0.1(6) . . . . ?
S1 C4 C5 C6 176.1(3) . . . . ?
C4 C5 C6 C1 0.4(6) . . . . ?
C2 C1 C6 C5 -0.5(6) . . . . ?
C25 C1 C6 C5 179.5(4) . . . . ?
S1 C7 C8 O2 -61.0(3) . . . . ?
S1 C7 C8 C9 176.7(2) . . . . ?
O2 C8 C9 C10 175.3(2) . . . . ?
C7 C8 C9 C10 -60.3(4) . . . . ?
O2 C8 C9 Br1 -61.3(3) . . . . ?
C7 C8 C9 Br1 63.1(3) . . . . ?
C8 C9 C10 N1 -55.9(3) . . . . ?
Br1 C9 C10 N1 179.6(2) . . . . ?
C8 C9 C10 C11 179.5(3) . . . . ?
Br1 C9 C10 C11 55.0(3) . . . . ?
N1 C10 C11 C12 -64.0(4) . . . . ?
C9 C10 C11 C12 59.6(4) . . . . ?
N1 C10 C11 C16 114.8(3) . . . . ?
C9 C10 C11 C16 -121.6(3) . . . . ?
C16 C11 C12 C13 -1.1(5) . . . . ?
C10 C11 C12 C13 177.7(4) . . . . ?
C11 C12 C13 C14 0.3(6) . . . . ?
C12 C13 C14 C15 0.3(6) . . . . ?
C13 C14 C15 C16 -0.1(6) . . . . ?
C14 C15 C16 C11 -0.7(7) . . . . ?
C12 C11 C16 C15 1.3(6) . . . . ?
C10 C11 C16 C15 -177.5(3) . . . . ?
O4 C18 C19 C20 -36.1(6) . . . . ?
O4 C18 C19 C24 146.0(4) . . . . ?
C24 C19 C20 C21 -0.5(6) . . . . ?
C18 C19 C20 C21 -178.3(4) . . . . ?
C19 C20 C21 C22 0.5(7) . . . . ?
C20 C21 C22 C23 -1.3(8) . . . . ?
C21 C22 C23 C24 2.2(9) . . . . ?
C22 C23 C24 C19 -2.2(9) . . . . ?
C20 C19 C24 C23 1.4(7) . . . . ?
C18 C19 C24 C23 179.3(5) . . . . ?
O3 C17 N1 C10 -11.8(5) . . . . ?
O4 C17 N1 C10 172.5(3) . . . . ?
C11 C10 N1 C17 -102.0(4) . . . . ?
C9 C10 N1 C17 131.8(3) . . . . ?
O3 C17 O4 C18 10.1(5) . . . . ?
N1 C17 O4 C18 -174.2(3) . . . . ?
C19 C18 O4 C17 -162.3(3) . . . . ?
C5 C4 S1 O1 0.9(3) . . . . ?
C3 C4 S1 O1 177.1(3) . . . . ?
C5 C4 S1 C7 110.5(3) . . . . ?
C3 C4 S1 C7 -73.3(3) . . . . ?
C8 C7 S1 O1 53.1(3) . . . . ?
C8 C7 S1 C4 -56.6(3) . . . . ?
